data_4125334
loop_
_publ_author_name
'Yao, Xiao-Nan'
'Du, Jing-Zhen'
'Zhang, Yi-Quan'
'Leng, Xue-Bing'
'Yang, Mu-Wen'
'Jiang, Shang-Da'
'Wang, Zhen-Xing'
'Ouyang, Zhong-Wen'
'Deng, Liang'
'Wang, Bing-Wu'
'Gao, Song'

_publ_section_title
;
 Two-Coordinate Co(II) Imido Complexes as Outstanding Single-Molecule
 Magnets.
;
_journal_issue 1
_journal_name_full 'Journal of the American Chemical Society'
_journal_page_first 373
_journal_page_last 380
_journal_paper_doi 10.1021/jacs.6b11043
_journal_volume 139
_journal_year 2017
_chemical_formula_moiety 'C51 H63 Co N3'
_chemical_formula_sum 'C51 H63 Co N3'
_chemical_formula_weight 776.97
_chemical_name_systematic
;
 ?
;
_space_group_crystal_system monoclinic
_space_group_IT_number 11
_space_group_name_Hall '-P 2yb'
_space_group_name_H-M_alt 'P 1 21/m 1'
_symmetry_space_group_name_Hall '-P 2yb'
_symmetry_space_group_name_H-M 'P 1 21/m 1'
_atom_sites_solution_hydrogens geom
_atom_sites_solution_primary direct
_audit_creation_date 2015-04-03
_audit_creation_method
;
Olex2 1.2
(compiled 2015.01.26 svn.r3150 for OlexSys, GUI svn.r4998)
;
_cell_angle_alpha 90
_cell_angle_beta 101.482(7)
_cell_angle_gamma 90
_cell_formula_units_Z 2
_cell_length_a 11.283(5)
_cell_length_b 15.718(6)
_cell_length_c 12.919(5)
_cell_measurement_reflns_used 899
_cell_measurement_temperature 130
_cell_measurement_theta_max 19.058
_cell_measurement_theta_min 2.25
_cell_volume 2245.3(16)
_computing_cell_refinement 'SAINT v7.68A (Bruker, 2009)'
_computing_data_reduction 'SAINT v7.68A (Bruker, 2009)'
_computing_molecular_graphics 'Olex2 (Dolomanov et al., 2009)'
_computing_publication_material 'Olex2 (Dolomanov et al., 2009)'
_computing_structure_refinement 'XL (Sheldrick, 2008)'
_computing_structure_solution 'XS (Sheldrick, 2008)'
_diffrn_ambient_temperature 130
_diffrn_measured_fraction_theta_full 1.000
_diffrn_measured_fraction_theta_max 1.000
_diffrn_measurement_device_type 'Bruker APEX-II CCD'
_diffrn_measurement_method '\f and \w scans'
_diffrn_radiation_monochromator graphite
_diffrn_radiation_type MoK\a
_diffrn_radiation_wavelength 0.71073
_diffrn_reflns_av_R_equivalents 0.1230
_diffrn_reflns_av_unetI/netI 0.1206
_diffrn_reflns_Laue_measured_fraction_full 1.000
_diffrn_reflns_Laue_measured_fraction_max 1.000
_diffrn_reflns_limit_h_max 13
_diffrn_reflns_limit_h_min -13
_diffrn_reflns_limit_k_max 18
_diffrn_reflns_limit_k_min -19
_diffrn_reflns_limit_l_max 15
_diffrn_reflns_limit_l_min -13
_diffrn_reflns_number 16351
_diffrn_reflns_point_group_measured_fraction_full 1.000
_diffrn_reflns_point_group_measured_fraction_max 1.000
_diffrn_reflns_theta_full 25.242
_diffrn_reflns_theta_max 26.000
_diffrn_reflns_theta_min 1.608
_diffrn_standards_number 0
_exptl_absorpt_coefficient_mu 0.418
_exptl_absorpt_correction_T_max 0.7461
_exptl_absorpt_correction_T_min 0.5758
_exptl_absorpt_correction_type multi-scan
_exptl_absorpt_process_details
;
SADABS-2008/1 (Bruker,2008) was used for absorption correction.
wR2(int) was 0.1124 before and 0.0614 after correction.
The Ratio of minimum to maximum transmission is 0.7717.
The \l/2 correction factor is 0.0015.
;
_exptl_crystal_colour brown
_exptl_crystal_colour_primary brown
_exptl_crystal_density_diffrn 1.149
_exptl_crystal_description block
_exptl_crystal_F_000 834
_exptl_crystal_size_max 0.32
_exptl_crystal_size_mid 0.1
_exptl_crystal_size_min 0.05
_refine_diff_density_max 0.299
_refine_diff_density_min -0.442
_refine_diff_density_rms 0.060
_refine_ls_extinction_method none
_refine_ls_goodness_of_fit_ref 0.997
_refine_ls_hydrogen_treatment constr
_refine_ls_matrix_type full
_refine_ls_number_parameters 279
_refine_ls_number_reflns 4567
_refine_ls_number_restraints 0
_refine_ls_restrained_S_all 0.997
_refine_ls_R_factor_all 0.1306
_refine_ls_R_factor_gt 0.0577
_refine_ls_shift/su_max 0.002
_refine_ls_shift/su_mean 0.000
_refine_ls_structure_factor_coef Fsqd
_refine_ls_weighting_details 'w=1/[\s^2^(Fo^2^)+(0.0391P)^2^] where P=(Fo^2^+2Fc^2^)/3'
_refine_ls_weighting_scheme calc
_refine_ls_wR_factor_gt 0.1016
_refine_ls_wR_factor_ref 0.1272
_reflns_Friedel_coverage 0.000
_reflns_number_gt 2488
_reflns_number_total 4567
_reflns_threshold_expression 'I > 2\s(I)'
_cod_data_source_file ja6b11043_si_002.cif
_cod_data_source_block 3
_cod_depositor_comments 'Adding full bibliography for 4125333--4125335.cif.'
_cod_database_code 4125334
_shelxl_version_number 2014-3
_shelx_space_group_comment
;
The symmetry employed for this shelxl refinement is uniquely defined
by the following loop, which should always be used as a source of
symmetry information in preference to the above space-group names.
They are only intended as comments.
;
_olex2_refinement_description
;
1. Fixed Uiso
 At 1.2 times of:
  All C(H) groups, All C(H,H) groups
 At 1.5 times of:
  All C(H,H,H) groups
2. Others
 Fixed Sof: H25A(0.5) H25B(0.5) H25C(0.5) H32A(0.5) H32B(0.5) H32C(0.5)
3.a Ternary CH refined with riding coordinates:
 C9(H9), C12(H12)
3.b Secondary CH2 refined with riding coordinates:
 C2(H2A,H2B)
3.c Aromatic/amide H refined with riding coordinates:
 C5(H5), C6(H6), C7(H7), C17(H17), C18(H18), C19(H19), C23(H23), C30(H30)
3.d Idealised Me refined as rotating group:
 C10(H10A,H10B,H10C), C11(H11A,H11B,H11C), C13(H13A,H13B,H13C), C14(H14A,H14B,
 H14C), C25(H25A,H25B,H25C), C26(H26A,H26B,H26C), C29(H29A,H29B,H29C), C32(H32A,
 H32B,H32C)
;
_olex2_submission_special_instructions 'No special instructions were received'

loop_
_space_group_symop_operation_xyz
'x, y, z'
'-x, y+1/2, -z'
'-x, -y, -z'
'x, -y-1/2, z'

loop_
_atom_site_label
_atom_site_type_symbol
_atom_site_fract_x
_atom_site_fract_y
_atom_site_fract_z
_atom_site_U_iso_or_equiv
_atom_site_adp_type
_atom_site_occupancy
_atom_site_site_symmetry_order
_atom_site_calc_flag
_atom_site_refinement_flags_posn
_atom_site_refinement_flags_adp
_atom_site_refinement_flags_occupancy
_atom_site_disorder_assembly
_atom_site_disorder_group
Co1 Co 0.68778(6) 0.2500 0.22633(5) 0.0319(2) Uani 1 2 d S T P . .
N1 N 0.5534(3) 0.2500 0.1421(3) 0.0303(10) Uani 1 2 d S T P . .
N2 N 0.9176(2) 0.18137(17) 0.34901(19) 0.0292(7) Uani 1 1 d . . . . .
C1 C 0.8512(4) 0.2500 0.3157(3) 0.0269(11) Uani 1 2 d S T P . .
C2 C 1.0399(3) 0.2016(2) 0.4071(3) 0.0360(9) Uani 1 1 d . . . . .
H2A H 1.1023 0.1788 0.3705 0.043 Uiso 1 1 calc R . . . .
H2B H 1.0539 0.1788 0.4799 0.043 Uiso 1 1 calc R . . . .
C3 C 0.8751(3) 0.0961(2) 0.3256(2) 0.0309(8) Uani 1 1 d . . . . .
C4 C 0.8193(3) 0.0541(2) 0.3984(2) 0.0324(8) Uani 1 1 d . . . . .
C5 C 0.7785(3) -0.0282(2) 0.3735(3) 0.0445(10) Uani 1 1 d . . . . .
H5 H 0.7412 -0.0588 0.4217 0.053 Uiso 1 1 calc R . . . .
C6 C 0.7911(4) -0.0663(2) 0.2802(3) 0.0515(11) Uani 1 1 d . . . . .
H6 H 0.7622 -0.1225 0.2645 0.062 Uiso 1 1 calc R . . . .
C7 C 0.8456(4) -0.0229(2) 0.2099(3) 0.0464(10) Uani 1 1 d . . . . .
H7 H 0.8529 -0.0495 0.1455 0.056 Uiso 1 1 calc R . . . .
C8 C 0.8901(3) 0.0589(2) 0.2309(3) 0.0366(9) Uani 1 1 d . . . . .
C9 C 0.9513(3) 0.1050(2) 0.1528(3) 0.0441(10) Uani 1 1 d . . . . .
H9 H 0.9829 0.1603 0.1852 0.053 Uiso 1 1 calc R . . . .
C10 C 0.8614(4) 0.1243(3) 0.0508(3) 0.0584(12) Uani 1 1 d . . . . .
H10A H 0.8275 0.0709 0.0185 0.088 Uiso 1 1 calc GR . . . .
H10B H 0.9028 0.1544 0.0018 0.088 Uiso 1 1 calc GR . . . .
H10C H 0.7960 0.1600 0.0666 0.088 Uiso 1 1 calc GR . . . .
C11 C 1.0590(4) 0.0534(3) 0.1305(3) 0.0595(12) Uani 1 1 d . . . . .
H11A H 1.1195 0.0471 0.1960 0.089 Uiso 1 1 calc GR . . . .
H11B H 1.0951 0.0831 0.0777 0.089 Uiso 1 1 calc GR . . . .
H11C H 1.0311 -0.0030 0.1037 0.089 Uiso 1 1 calc GR . . . .
C12 C 0.8001(3) 0.0952(2) 0.4998(2) 0.0329(8) Uani 1 1 d . . . . .
H12 H 0.8433 0.1511 0.5070 0.039 Uiso 1 1 calc R . . . .
C13 C 0.6657(3) 0.1128(3) 0.4939(3) 0.0523(11) Uani 1 1 d . . . . .
H13A H 0.6349 0.1489 0.4326 0.078 Uiso 1 1 calc GR . . . .
H13B H 0.6548 0.1419 0.5584 0.078 Uiso 1 1 calc GR . . . .
H13C H 0.6212 0.0589 0.4869 0.078 Uiso 1 1 calc GR . . . .
C14 C 0.8527(3) 0.0418(2) 0.5958(3) 0.0481(11) Uani 1 1 d . . . . .
H14A H 0.8105 -0.0129 0.5916 0.072 Uiso 1 1 calc GR . . . .
H14B H 0.8426 0.0719 0.6600 0.072 Uiso 1 1 calc GR . . . .
H14C H 0.9389 0.0321 0.5979 0.072 Uiso 1 1 calc GR . . . .
C15 C 0.4411(4) 0.2500 0.0857(3) 0.0296(11) Uani 1 2 d S T P . .
C16 C 0.4164(4) 0.2500 -0.0270(4) 0.0313(12) Uani 1 2 d S T P . .
C17 C 0.2989(5) 0.2500 -0.0825(4) 0.0400(13) Uani 1 2 d S T P . .
H17 H 0.2840 0.2500 -0.1575 0.048 Uiso 1 2 calc RS T P . .
C18 C 0.2021(5) 0.2500 -0.0317(4) 0.0468(15) Uani 1 2 d S T P . .
H18 H 0.1216 0.2500 -0.0714 0.056 Uiso 1 2 calc RS T P . .
C19 C 0.2232(5) 0.2500 0.0770(4) 0.0394(13) Uani 1 2 d S T P . .
H19 H 0.1566 0.2500 0.1119 0.047 Uiso 1 2 calc RS T P . .
C20 C 0.3402(4) 0.2500 0.1367(4) 0.0321(12) Uani 1 2 d S T P . .
C21 C 0.3587(4) 0.2500 0.2550(4) 0.0319(12) Uani 1 2 d S T P . .
C22 C 0.3680(3) 0.1732(2) 0.3101(3) 0.0319(8) Uani 1 1 d . . . . .
C23 C 0.3756(3) 0.1748(2) 0.4188(3) 0.0381(9) Uani 1 1 d . . . . .
H23 H 0.3796 0.1224 0.4560 0.046 Uiso 1 1 calc R . . . .
C24 C 0.3774(4) 0.2500 0.4750(4) 0.0343(12) Uani 1 2 d S T P . .
C25 C 0.3849(5) 0.2500 0.5938(4) 0.0519(16) Uani 1 2 d S T P . .
H25A H 0.3073 0.2316 0.6093 0.078 Uiso 0.5 1 calc GR . . A -1
H25B H 0.4034 0.3076 0.6215 0.078 Uiso 0.5 1 calc GR . . A -1
H25C H 0.4488 0.2109 0.6273 0.078 Uiso 0.5 1 calc GR . . A -1
C26 C 0.3806(3) 0.0903(2) 0.2548(3) 0.0448(10) Uani 1 1 d . . . . .
H26A H 0.3184 0.0868 0.1902 0.067 Uiso 1 1 calc GR . . . .
H26B H 0.3709 0.0429 0.3016 0.067 Uiso 1 1 calc GR . . . .
H26C H 0.4609 0.0874 0.2367 0.067 Uiso 1 1 calc GR . . . .
C27 C 0.5192(4) 0.2500 -0.0852(3) 0.0318(12) Uani 1 2 d S T P . .
C28 C 0.5663(3) 0.3269(2) -0.1129(2) 0.0345(9) Uani 1 1 d . . . . .
C29 C 0.5217(4) 0.4107(2) -0.0784(3) 0.0535(11) Uani 1 1 d . . . . .
H29A H 0.4359 0.4176 -0.1101 0.080 Uiso 1 1 calc GR . . . .
H29B H 0.5682 0.4573 -0.1013 0.080 Uiso 1 1 calc GR . . . .
H29C H 0.5322 0.4116 -0.0012 0.080 Uiso 1 1 calc GR . . . .
C30 C 0.6611(3) 0.3254(2) -0.1673(2) 0.0405(10) Uani 1 1 d . . . . .
H30 H 0.6923 0.3778 -0.1869 0.049 Uiso 1 1 calc R . . . .
C31 C 0.7115(5) 0.2500 -0.1939(4) 0.0372(13) Uani 1 2 d S T P . .
C32 C 0.8204(5) 0.2500 -0.2467(4) 0.0549(16) Uani 1 2 d S T P . .
H32A H 0.7945 0.2646 -0.3215 0.082 Uiso 0.5 1 calc GR . . B -1
H32B H 0.8576 0.1934 -0.2404 0.082 Uiso 0.5 1 calc GR . . B -1
H32C H 0.8795 0.2920 -0.2122 0.082 Uiso 0.5 1 calc GR . . B -1

loop_
_atom_site_aniso_label
_atom_site_aniso_U_11
_atom_site_aniso_U_22
_atom_site_aniso_U_33
_atom_site_aniso_U_23
_atom_site_aniso_U_13
_atom_site_aniso_U_12
Co1 0.0233(4) 0.0373(4) 0.0331(4) 0.000 0.0009(3) 0.000
N1 0.024(2) 0.039(3) 0.026(2) 0.000 0.0007(19) 0.000
N2 0.0229(16) 0.0275(17) 0.0347(16) 0.0020(13) -0.0004(13) -0.0002(13)
C1 0.025(3) 0.035(3) 0.020(2) 0.000 0.003(2) 0.000
C2 0.025(2) 0.037(2) 0.042(2) -0.0031(17) -0.0030(16) 0.0004(16)
C3 0.027(2) 0.0256(19) 0.037(2) 0.0006(16) -0.0006(16) 0.0043(16)
C4 0.030(2) 0.029(2) 0.036(2) 0.0025(17) 0.0025(17) 0.0015(17)
C5 0.050(3) 0.036(2) 0.049(2) -0.0002(19) 0.014(2) -0.006(2)
C6 0.068(3) 0.031(2) 0.057(3) -0.009(2) 0.015(2) -0.014(2)
C7 0.062(3) 0.036(2) 0.040(2) -0.0128(19) 0.009(2) -0.003(2)
C8 0.038(2) 0.036(2) 0.033(2) -0.0014(17) 0.0006(17) 0.0002(18)
C9 0.054(3) 0.047(2) 0.032(2) -0.0011(18) 0.0111(19) -0.005(2)
C10 0.069(3) 0.064(3) 0.046(2) 0.008(2) 0.022(2) 0.021(2)
C11 0.051(3) 0.082(3) 0.047(2) 0.010(2) 0.014(2) 0.007(3)
C12 0.030(2) 0.032(2) 0.037(2) -0.0036(17) 0.0087(17) 0.0011(17)
C13 0.039(3) 0.062(3) 0.057(3) -0.001(2) 0.013(2) 0.011(2)
C14 0.052(3) 0.052(3) 0.040(2) 0.0019(19) 0.010(2) 0.009(2)
C15 0.027(3) 0.025(3) 0.033(3) 0.000 -0.004(2) 0.000
C16 0.033(3) 0.025(3) 0.034(3) 0.000 0.000(2) 0.000
C17 0.045(4) 0.036(3) 0.034(3) 0.000 -0.004(3) 0.000
C18 0.028(3) 0.057(4) 0.050(4) 0.000 -0.006(3) 0.000
C19 0.022(3) 0.045(4) 0.048(3) 0.000 0.000(2) 0.000
C20 0.023(3) 0.035(3) 0.038(3) 0.000 0.005(2) 0.000
C21 0.018(3) 0.040(3) 0.039(3) 0.000 0.010(2) 0.000
C22 0.0187(19) 0.036(2) 0.041(2) -0.0016(17) 0.0057(16) 0.0009(16)
C23 0.027(2) 0.039(2) 0.051(2) 0.0069(19) 0.0145(18) 0.0005(18)
C24 0.019(3) 0.046(3) 0.039(3) 0.000 0.008(2) 0.000
C25 0.050(4) 0.064(4) 0.044(3) 0.000 0.016(3) 0.000
C26 0.047(3) 0.039(2) 0.049(2) 0.0037(19) 0.009(2) 0.0032(19)
C27 0.038(3) 0.028(3) 0.026(3) 0.000 -0.001(2) 0.000
C28 0.044(2) 0.028(2) 0.0315(19) 0.0015(16) 0.0052(17) 0.0019(18)
C29 0.065(3) 0.032(2) 0.067(3) 0.007(2) 0.021(2) 0.004(2)
C30 0.054(3) 0.032(2) 0.036(2) 0.0058(18) 0.0109(19) -0.0041(19)
C31 0.046(3) 0.039(3) 0.028(3) 0.000 0.009(2) 0.000
C32 0.065(4) 0.058(4) 0.049(4) 0.000 0.026(3) 0.000

loop_
_atom_type_symbol
_atom_type_description
_atom_type_scat_dispersion_real
_atom_type_scat_dispersion_imag
_atom_type_scat_source
C C 0.0033 0.0016 'International Tables Vol C Tables 4.2.6.8 and 6.1.1.4'
H H 0.0000 0.0000 'International Tables Vol C Tables 4.2.6.8 and 6.1.1.4'
Co Co 0.3494 0.9721 'International Tables Vol C Tables 4.2.6.8 and 6.1.1.4'
N N 0.0061 0.0033 'International Tables Vol C Tables 4.2.6.8 and 6.1.1.4'

loop_
_geom_angle_atom_site_label_1
_geom_angle_atom_site_label_2
_geom_angle_atom_site_label_3
_geom_angle
_geom_angle_site_symmetry_1
_geom_angle_site_symmetry_3
N1 Co1 C1 175.66(17) . .
C15 N1 Co1 173.1(3) . .
C1 N2 C2 113.6(3) . .
C1 N2 C3 122.9(3) . .
C3 N2 C2 123.4(3) . .
N2 C1 Co1 126.0(2) 4_565 .
N2 C1 Co1 126.0(2) . .
N2 C1 N2 107.8(4) . 4_565
N2 C2 C2 102.50(16) . 4_565
N2 C2 H2A 111.3 . .
N2 C2 H2B 111.3 . .
C2 C2 H2A 111.3 4_565 .
C2 C2 H2B 111.3 4_565 .
H2A C2 H2B 109.2 . .
C4 C3 N2 118.4(3) . .
C8 C3 N2 118.8(3) . .
C8 C3 C4 122.8(3) . .
C3 C4 C12 122.8(3) . .
C5 C4 C3 117.2(3) . .
C5 C4 C12 120.0(3) . .
C4 C5 H5 119.3 . .
C6 C5 C4 121.3(3) . .
C6 C5 H5 119.3 . .
C5 C6 H6 120.0 . .
C7 C6 C5 120.0(4) . .
C7 C6 H6 120.0 . .
C6 C7 H7 119.2 . .
C6 C7 C8 121.5(3) . .
C8 C7 H7 119.2 . .
C3 C8 C9 122.3(3) . .
C7 C8 C3 117.2(3) . .
C7 C8 C9 120.5(3) . .
C8 C9 H9 108.0 . .
C8 C9 C10 111.0(3) . .
C8 C9 C11 110.8(3) . .
C10 C9 H9 108.0 . .
C10 C9 C11 111.0(3) . .
C11 C9 H9 108.0 . .
C9 C10 H10A 109.5 . .
C9 C10 H10B 109.5 . .
C9 C10 H10C 109.5 . .
H10A C10 H10B 109.5 . .
H10A C10 H10C 109.5 . .
H10B C10 H10C 109.5 . .
C9 C11 H11A 109.5 . .
C9 C11 H11B 109.5 . .
C9 C11 H11C 109.5 . .
H11A C11 H11B 109.5 . .
H11A C11 H11C 109.5 . .
H11B C11 H11C 109.5 . .
C4 C12 H12 107.8 . .
C4 C12 C13 110.2(3) . .
C4 C12 C14 111.8(3) . .
C13 C12 H12 107.8 . .
C14 C12 H12 107.8 . .
C14 C12 C13 111.3(3) . .
C12 C13 H13A 109.5 . .
C12 C13 H13B 109.5 . .
C12 C13 H13C 109.5 . .
H13A C13 H13B 109.5 . .
H13A C13 H13C 109.5 . .
H13B C13 H13C 109.5 . .
C12 C14 H14A 109.5 . .
C12 C14 H14B 109.5 . .
C12 C14 H14C 109.5 . .
H14A C14 H14B 109.5 . .
H14A C14 H14C 109.5 . .
H14B C14 H14C 109.5 . .
N1 C15 C16 122.0(4) . .
N1 C15 C20 120.5(4) . .
C20 C15 C16 117.4(4) . .
C15 C16 C27 119.8(4) . .
C17 C16 C15 120.3(4) . .
C17 C16 C27 119.9(4) . .
C16 C17 H17 119.2 . .
C16 C17 C18 121.5(5) . .
C18 C17 H17 119.2 . .
C17 C18 H18 120.3 . .
C19 C18 C17 119.4(5) . .
C19 C18 H18 120.3 . .
C18 C19 H19 119.4 . .
C18 C19 C20 121.2(5) . .
C20 C19 H19 119.4 . .
C15 C20 C21 120.6(4) . .
C19 C20 C15 120.1(4) . .
C19 C20 C21 119.3(4) . .
C22 C21 C20 120.1(2) 4_565 .
C22 C21 C20 120.1(2) . .
C22 C21 C22 119.9(4) 4_565 .
C21 C22 C26 120.7(3) . .
C23 C22 C21 118.9(3) . .
C23 C22 C26 120.2(3) . .
C22 C23 H23 118.8 . .
C24 C23 C22 122.5(4) . .
C24 C23 H23 118.8 . .
C23 C24 C23 117.2(4) . 4_565
C23 C24 C25 121.4(2) . .
C23 C24 C25 121.4(2) 4_565 .
C24 C25 H25A 109.5 . .
C24 C25 H25B 109.5 . .
C24 C25 H25C 109.5 . .
H25A C25 H25B 109.5 . .
H25A C25 H25C 109.5 . .
H25B C25 H25C 109.5 . .
C22 C26 H26A 109.5 . .
C22 C26 H26B 109.5 . .
C22 C26 H26C 109.5 . .
H26A C26 H26B 109.5 . .
H26A C26 H26C 109.5 . .
H26B C26 H26C 109.5 . .
C28 C27 C16 120.0(2) . .
C28 C27 C16 120.0(2) 4_565 .
C28 C27 C28 120.0(4) 4_565 .
C27 C28 C29 121.0(3) . .
C30 C28 C27 119.0(3) . .
C30 C28 C29 119.9(3) . .
C28 C29 H29A 109.5 . .
C28 C29 H29B 109.5 . .
C28 C29 H29C 109.5 . .
H29A C29 H29B 109.5 . .
H29A C29 H29C 109.5 . .
H29B C29 H29C 109.5 . .
C28 C30 H30 118.9 . .
C31 C30 C28 122.2(3) . .
C31 C30 H30 118.9 . .
C30 C31 C30 117.4(5) 4_565 .
C30 C31 C32 121.3(2) 4_565 .
C30 C31 C32 121.3(2) . .
C31 C32 H32A 109.5 . .
C31 C32 H32B 109.5 . .
C31 C32 H32C 109.5 . .
H32A C32 H32B 109.5 . .
H32A C32 H32C 109.5 . .
H32B C32 H32C 109.5 . .

loop_
_geom_bond_atom_site_label_1
_geom_bond_atom_site_label_2
_geom_bond_distance
_geom_bond_site_symmetry_2
Co1 N1 1.682(4) .
Co1 C1 1.971(5) .
N1 C15 1.330(5) .
N2 C1 1.335(4) .
N2 C2 1.469(4) .
N2 C3 1.435(4) .
C1 N2 1.335(4) 4_565
C2 C2 1.522(6) 4_565
C2 H2A 0.9900 .
C2 H2B 0.9900 .
C3 C4 1.398(4) .
C3 C8 1.396(4) .
C4 C5 1.388(5) .
C4 C12 1.514(4) .
C5 H5 0.9500 .
C5 C6 1.379(4) .
C6 H6 0.9500 .
C6 C7 1.374(5) .
C7 H7 0.9500 .
C7 C8 1.387(5) .
C8 C9 1.515(5) .
C9 H9 1.0000 .
C9 C10 1.525(5) .
C9 C11 1.535(5) .
C10 H10A 0.9800 .
C10 H10B 0.9800 .
C10 H10C 0.9800 .
C11 H11A 0.9800 .
C11 H11B 0.9800 .
C11 H11C 0.9800 .
C12 H12 1.0000 .
C12 C13 1.529(5) .
C12 C14 1.517(4) .
C13 H13A 0.9800 .
C13 H13B 0.9800 .
C13 H13C 0.9800 .
C14 H14A 0.9800 .
C14 H14B 0.9800 .
C14 H14C 0.9800 .
C15 C16 1.426(6) .
C15 C20 1.424(6) .
C16 C17 1.375(6) .
C16 C27 1.503(6) .
C17 H17 0.9500 .
C17 C18 1.382(7) .
C18 H18 0.9500 .
C18 C19 1.377(6) .
C19 H19 0.9500 .
C19 C20 1.390(6) .
C20 C21 1.501(6) .
C21 C22 1.395(4) .
C21 C22 1.394(4) 4_565
C22 C23 1.390(4) .
C22 C26 1.506(4) .
C23 H23 0.9500 .
C23 C24 1.384(4) .
C24 C23 1.384(4) 4_565
C24 C25 1.521(6) .
C25 H25A 0.9800 .
C25 H25B 0.9800 .
C25 H25C 0.9800 .
C26 H26A 0.9800 .
C26 H26B 0.9800 .
C26 H26C 0.9800 .
C27 C28 1.395(4) 4_565
C27 C28 1.395(4) .
C28 C29 1.509(5) .
C28 C30 1.393(4) .
C29 H29A 0.9800 .
C29 H29B 0.9800 .
C29 H29C 0.9800 .
C30 H30 0.9500 .
C30 C31 1.387(4) .
C31 C30 1.387(4) 4_565
C31 C32 1.520(7) .
C32 H32A 0.9800 .
C32 H32B 0.9800 .
C32 H32C 0.9800 .

loop_
_geom_torsion_atom_site_label_1
_geom_torsion_atom_site_label_2
_geom_torsion_atom_site_label_3
_geom_torsion_atom_site_label_4
_geom_torsion
_geom_torsion_site_symmetry_1
_geom_torsion_site_symmetry_4
N1 C15 C16 C17 180.000(0) . .
N1 C15 C16 C27 0.000(0) . .
N1 C15 C20 C19 180.000(0) . .
N1 C15 C20 C21 0.000(0) . .
N2 C3 C4 C5 179.7(3) . .
N2 C3 C4 C12 1.1(5) . .
N2 C3 C8 C7 -178.7(3) . .
N2 C3 C8 C9 0.8(5) . .
C1 N2 C2 C2 1.0(3) . 4_565
C1 N2 C3 C4 -93.2(4) . .
C1 N2 C3 C8 86.3(4) . .
C2 N2 C1 Co1 175.1(3) . .
C2 N2 C1 N2 -1.6(5) . 4_565
C2 N2 C3 C4 89.9(4) . .
C2 N2 C3 C8 -90.5(4) . .
C3 N2 C1 Co1 -2.0(5) . .
C3 N2 C1 N2 -178.8(2) . 4_565
C3 N2 C2 C2 178.1(2) . 4_565
C3 C4 C5 C6 -0.8(5) . .
C3 C4 C12 C13 109.9(4) . .
C3 C4 C12 C14 -125.7(4) . .
C3 C8 C9 C10 -112.8(4) . .
C3 C8 C9 C11 123.4(4) . .
C4 C3 C8 C7 0.8(5) . .
C4 C3 C8 C9 -179.7(3) . .
C4 C5 C6 C7 0.4(6) . .
C5 C4 C12 C13 -68.7(4) . .
C5 C4 C12 C14 55.7(4) . .
C5 C6 C7 C8 0.8(6) . .
C6 C7 C8 C3 -1.3(6) . .
C6 C7 C8 C9 179.2(4) . .
C7 C8 C9 C10 66.7(5) . .
C7 C8 C9 C11 -57.2(5) . .
C8 C3 C4 C5 0.2(5) . .
C8 C3 C4 C12 -178.4(3) . .
C12 C4 C5 C6 177.9(3) . .
C15 C16 C17 C18 0.000(0) . .
C15 C16 C27 C28 90.5(4) . 4_565
C15 C16 C27 C28 -90.5(4) . .
C15 C20 C21 C22 -89.6(4) . .
C15 C20 C21 C22 89.6(4) . 4_565
C16 C15 C20 C19 0.000(0) . .
C16 C15 C20 C21 180.000(0) . .
C16 C17 C18 C19 0.000(0) . .
C16 C27 C28 C29 4.5(6) . .
C16 C27 C28 C30 -179.6(4) . .
C17 C16 C27 C28 -89.5(4) . 4_565
C17 C16 C27 C28 89.5(4) . .
C17 C18 C19 C20 0.000(0) . .
C18 C19 C20 C15 0.000(0) . .
C18 C19 C20 C21 180.000(0) . .
C19 C20 C21 C22 90.4(4) . .
C19 C20 C21 C22 -90.4(4) . 4_565
C20 C15 C16 C17 0.000(0) . .
C20 C15 C16 C27 180.000(0) . .
C20 C21 C22 C23 -175.0(4) . .
C20 C21 C22 C26 10.2(6) . .
C21 C22 C23 C24 -1.8(6) . .
C22 C21 C22 C23 5.8(6) 4_565 .
C22 C21 C22 C26 -169.0(3) 4_565 .
C22 C23 C24 C23 -2.2(7) . 4_565
C22 C23 C24 C25 179.6(4) . .
C26 C22 C23 C24 173.0(4) . .
C27 C16 C17 C18 180.000(0) . .
C27 C28 C30 C31 -0.8(6) . .
C28 C27 C28 C29 -176.5(3) 4_565 .
C28 C27 C28 C30 -0.6(7) 4_565 .
C28 C30 C31 C30 2.2(7) . 4_565
C28 C30 C31 C32 -175.8(4) . .
C29 C28 C30 C31 175.1(4) . .
